data_1542409
loop_
_publ_author_name
'Liu, Meilin'
'Shu, Miaomiao'
'Yao, Chaochao'
'Yin, Guodong'
'Wang, Dunjia'
'Huang, Jinkun'

_publ_section_title
;
 Synthesis of Pyrido-Fused Quinazolinone Derivatives via Copper-Catalyzed
 Domino Reaction.
;
_journal_issue 4
_journal_name_full 'Organic letters'
_journal_page_first 824
_journal_page_last 827
_journal_paper_doi 10.1021/acs.orglett.6b00113
_journal_volume 18
_journal_year 2016
_chemical_formula_moiety 'C13 H7 F3 N2 O'
_chemical_formula_sum 'C13 H7 F3 N2 O'
_chemical_formula_weight 264.21
_chemical_name_systematic
; 
 ? 
;
_space_group_IT_number 14
_symmetry_cell_setting monoclinic
_symmetry_space_group_name_Hall '-P 2ybc'
_symmetry_space_group_name_H-M 'P 1 21/c 1'
_atom_sites_solution_hydrogens geom
_atom_sites_solution_primary direct
_atom_sites_solution_secondary difmap
_audit_creation_method SHELXL-97
_cell_angle_alpha 90.00
_cell_angle_beta 109.132(10)
_cell_angle_gamma 90.00
_cell_formula_units_Z 4
_cell_length_a 16.4147(15)
_cell_length_b 4.7888(6)
_cell_length_c 14.7033(14)
_cell_measurement_reflns_used 1411
_cell_measurement_temperature 223(2)
_cell_measurement_theta_max 28.2910
_cell_measurement_theta_min 4.0460
_cell_volume 1091.9(2)
_computing_cell_refinement 'CrysAlisPro, Agilent Technologies, Version 1.171.36.28 '
_computing_data_collection 'CrysAlisPro, Agilent Technologies, Version 1.171.36.28 '
_computing_data_reduction 'CrysAlisPro, Agilent Technologies, Version 1.171.36.28 '
_computing_molecular_graphics 'SHELXL-97 (Sheldrick, 1997)'
_computing_publication_material 'SHELXL-97 (Sheldrick, 1997)'
_computing_structure_refinement 'SHELXL-97 (Sheldrick, 1997)'
_computing_structure_solution 'SHELXS-97 (Sheldrick, 1990)'
_diffrn_ambient_temperature 223(2)
_diffrn_detector_area_resol_mean 10.4471
_diffrn_measured_fraction_theta_full 0.998
_diffrn_measured_fraction_theta_max 0.998
_diffrn_measurement_device_type 'Xcalibur, Atlas, Gemini'
_diffrn_measurement_method 'phi and omega scans'
_diffrn_radiation_monochromator graphite
_diffrn_radiation_source 'Enhance (Mo) X-ray Source'
_diffrn_radiation_type MoK\a
_diffrn_radiation_wavelength 0.71073
_diffrn_reflns_av_R_equivalents 0.0214
_diffrn_reflns_av_sigmaI/netI 0.0255
_diffrn_reflns_limit_h_max 18
_diffrn_reflns_limit_h_min -19
_diffrn_reflns_limit_k_max 5
_diffrn_reflns_limit_k_min -3
_diffrn_reflns_limit_l_max 17
_diffrn_reflns_limit_l_min -17
_diffrn_reflns_number 4944
_diffrn_reflns_theta_full 25.00
_diffrn_reflns_theta_max 25.00
_diffrn_reflns_theta_min 3.23
_exptl_absorpt_coefficient_mu 0.139
_exptl_absorpt_correction_T_max 0.9556
_exptl_absorpt_correction_T_min 0.9073
_exptl_absorpt_correction_type multi-scan
_exptl_absorpt_process_details '(SADABS; Sheldrick, 1997)'
_exptl_crystal_colour Yellow
_exptl_crystal_density_diffrn 1.607
_exptl_crystal_density_method 'not measured'
_exptl_crystal_description Block
_exptl_crystal_F_000 536
_exptl_crystal_size_max 0.52
_exptl_crystal_size_mid 0.40
_exptl_crystal_size_min 0.24
_refine_diff_density_max 0.144
_refine_diff_density_min -0.195
_refine_diff_density_rms 0.036
_refine_ls_extinction_method none
_refine_ls_goodness_of_fit_ref 0.959
_refine_ls_hydrogen_treatment constr
_refine_ls_matrix_type full
_refine_ls_number_parameters 173
_refine_ls_number_reflns 1929
_refine_ls_number_restraints 0
_refine_ls_restrained_S_all 0.959
_refine_ls_R_factor_all 0.0591
_refine_ls_R_factor_gt 0.0415
_refine_ls_shift/su_max 0.000
_refine_ls_shift/su_mean 0.000
_refine_ls_structure_factor_coef Fsqd
_refine_ls_weighting_details 'calc w=1/[\s^2^(Fo^2^)+(0.1000P)^2^+0.0000P] where P=(Fo^2^+2Fc^2^)/3'
_refine_ls_weighting_scheme calc
_refine_ls_wR_factor_gt 0.1302
_refine_ls_wR_factor_ref 0.1458
_reflns_number_gt 1411
_reflns_number_total 1929
_reflns_threshold_expression >2sigma(I)
_cod_data_source_file ol6b00113_si_002.cif
_cod_data_source_block t
_cod_depositor_comments 'Adding full bibliography for 1542409.cif.'
_cod_original_sg_symbol_H-M 'P 21/c'
_cod_database_code 1542409

loop_
_symmetry_equiv_pos_as_xyz
'x, y, z'
'-x, y+1/2, -z+1/2'
'-x, -y, -z'
'x, -y-1/2, z-1/2'

loop_
_atom_site_label
_atom_site_type_symbol
_atom_site_fract_x
_atom_site_fract_y
_atom_site_fract_z
_atom_site_U_iso_or_equiv
_atom_site_adp_type
_atom_site_occupancy
_atom_site_symmetry_multiplicity
_atom_site_calc_flag
_atom_site_refinement_flags
N2 N 0.23917(9) 0.0310(3) 0.22114(10) 0.0430(4) Uani 1 1 d .
N1 N 0.35480(9) -0.1380(3) 0.35625(10) 0.0437(4) Uani 1 1 d .
C12 C 0.21345(11) 0.1977(4) 0.28250(12) 0.0425(5) Uani 1 1 d .
C11 C 0.30639(11) -0.1303(4) 0.25763(11) 0.0403(5) Uani 1 1 d .
C1 C 0.13947(11) 0.3710(4) 0.24496(14) 0.0481(5) Uani 1 1 d .
C5 C 0.25745(11) 0.2046(4) 0.38291(13) 0.0466(5) Uani 1 1 d .
C6 C 0.33284(12) 0.0330(4) 0.42398(13) 0.0488(5) Uani 1 1 d .
F2 F 0.06146(8) 0.1147(3) 0.10621(10) 0.0764(5) Uani 1 1 d .
F1 F 0.13686(8) 0.4603(3) 0.08583(8) 0.0736(5) Uani 1 1 d .
C10 C 0.33455(12) -0.3135(4) 0.19755(12) 0.0476(5) Uani 1 1 d .
H10A H 0.3042 -0.3155 0.1311 0.057 Uiso 1 1 calc R
C9 C 0.40311(12) -0.4840(4) 0.23255(15) 0.0527(5) Uani 1 1 d .
H9A H 0.4198 -0.6023 0.1908 0.063 Uiso 1 1 calc R
C7 C 0.42600(11) -0.3139(5) 0.39085(13) 0.0545(6) Uani 1 1 d .
H7A H 0.4579 -0.3124 0.4569 0.065 Uiso 1 1 calc R
O1 O 0.37760(9) 0.0245(4) 0.50896(9) 0.0707(5) Uani 1 1 d .
C8 C 0.44991(12) -0.4844(5) 0.33237(15) 0.0570(6) Uani 1 1 d .
H8A H 0.4975 -0.6039 0.3573 0.068 Uiso 1 1 calc R
C4 C 0.22733(14) 0.3751(5) 0.44339(14) 0.0592(6) Uani 1 1 d .
H4A H 0.2561 0.3760 0.5102 0.071 Uiso 1 1 calc R
F3 F 0.01968(8) 0.5306(3) 0.11690(11) 0.0805(5) Uani 1 1 d .
C2 C 0.11291(13) 0.5369(5) 0.30583(16) 0.0605(6) Uani 1 1 d .
H2B H 0.0644 0.6519 0.2802 0.073 Uiso 1 1 calc R
C13 C 0.09028(12) 0.3690(5) 0.13904(16) 0.0571(6) Uani 1 1 d .
C3 C 0.15612(16) 0.5392(5) 0.40470(19) 0.0692(7) Uani 1 1 d .
H3A H 0.1363 0.6539 0.4449 0.083 Uiso 1 1 calc R

loop_
_atom_site_aniso_label
_atom_site_aniso_U_11
_atom_site_aniso_U_22
_atom_site_aniso_U_33
_atom_site_aniso_U_23
_atom_site_aniso_U_13
_atom_site_aniso_U_12
N2 0.0465(9) 0.0430(10) 0.0406(8) 0.0012(7) 0.0158(7) 0.0006(7)
N1 0.0477(8) 0.0471(10) 0.0376(8) 0.0042(7) 0.0158(6) -0.0029(7)
C12 0.0480(10) 0.0392(11) 0.0445(9) 0.0010(8) 0.0209(8) -0.0074(8)
C11 0.0436(9) 0.0410(11) 0.0379(9) 0.0044(8) 0.0155(7) -0.0046(8)
C1 0.0491(10) 0.0401(11) 0.0598(11) 0.0019(9) 0.0244(9) -0.0018(9)
C5 0.0542(10) 0.0440(12) 0.0475(10) -0.0038(9) 0.0245(8) -0.0086(9)
C6 0.0569(11) 0.0538(13) 0.0369(10) -0.0027(8) 0.0170(8) -0.0102(9)
F2 0.0697(8) 0.0591(9) 0.0840(9) -0.0056(7) 0.0027(7) -0.0040(6)
F1 0.0689(8) 0.0905(11) 0.0610(8) 0.0148(7) 0.0210(6) -0.0007(7)
C10 0.0513(10) 0.0518(13) 0.0418(10) -0.0014(8) 0.0179(8) 0.0008(9)
C9 0.0562(11) 0.0526(14) 0.0569(12) -0.0012(9) 0.0290(9) 0.0025(9)
C7 0.0470(10) 0.0676(15) 0.0460(10) 0.0112(10) 0.0111(8) 0.0039(9)
O1 0.0754(10) 0.0945(14) 0.0385(8) -0.0036(7) 0.0136(7) 0.0042(9)
C8 0.0490(11) 0.0637(15) 0.0613(12) 0.0133(10) 0.0222(9) 0.0114(10)
C4 0.0710(13) 0.0593(14) 0.0543(12) -0.0102(10) 0.0300(10) -0.0088(11)
F3 0.0654(8) 0.0773(11) 0.0921(10) 0.0101(7) 0.0168(7) 0.0238(7)
C2 0.0594(13) 0.0507(14) 0.0800(16) -0.0022(11) 0.0345(12) 0.0045(9)
C13 0.0512(11) 0.0512(13) 0.0686(13) 0.0071(11) 0.0192(10) 0.0032(10)
C3 0.0822(15) 0.0596(16) 0.0813(16) -0.0187(12) 0.0477(13) -0.0004(12)

loop_
_atom_type_symbol
_atom_type_description
_atom_type_scat_dispersion_real
_atom_type_scat_dispersion_imag
_atom_type_scat_source
C C 0.0033 0.0016 'International Tables Vol C Tables 4.2.6.8 and 6.1.1.4'
H H 0.0000 0.0000 'International Tables Vol C Tables 4.2.6.8 and 6.1.1.4'
N N 0.0061 0.0033 'International Tables Vol C Tables 4.2.6.8 and 6.1.1.4'
O O 0.0106 0.0060 'International Tables Vol C Tables 4.2.6.8 and 6.1.1.4'
F F 0.0171 0.0103 'International Tables Vol C Tables 4.2.6.8 and 6.1.1.4'

loop_
_geom_angle_atom_site_label_1
_geom_angle_atom_site_label_2
_geom_angle_atom_site_label_3
_geom_angle
C11 N2 C12 118.28(15)
C7 N1 C6 117.79(15)
C7 N1 C11 120.95(15)
C6 N1 C11 121.26(15)
N2 C12 C1 119.44(16)
N2 C12 C5 122.56(16)
C1 C12 C5 117.99(17)
N2 C11 C10 120.67(15)
N2 C11 N1 123.58(16)
C10 C11 N1 115.75(15)
C12 C1 C2 119.87(18)
C12 C1 C13 119.91(17)
C2 C1 C13 120.22(18)
C4 C5 C6 119.71(17)
C4 C5 C12 120.43(18)
C6 C5 C12 119.86(17)
O1 C6 N1 119.31(18)
O1 C6 C5 126.25(18)
N1 C6 C5 114.44(15)
C9 C10 C11 122.39(17)
C9 C10 H10A 118.8
C11 C10 H10A 118.8
C10 C9 C8 119.86(19)
C10 C9 H9A 120.1
C8 C9 H9A 120.1
N1 C7 C8 121.52(17)
N1 C7 H7A 119.2
C8 C7 H7A 119.2
C9 C8 C7 119.52(18)
C9 C8 H8A 120.2
C7 C8 H8A 120.2
C3 C4 C5 119.91(19)
C3 C4 H4A 120.0
C5 C4 H4A 120.0
C3 C2 C1 121.6(2)
C3 C2 H2B 119.2
C1 C2 H2B 119.2
F3 C13 F2 105.21(15)
F3 C13 F1 106.51(17)
F2 C13 F1 106.83(19)
F3 C13 C1 112.09(19)
F2 C13 C1 112.74(18)
F1 C13 C1 112.92(16)
C4 C3 C2 120.2(2)
C4 C3 H3A 119.9
C2 C3 H3A 119.9

loop_
_geom_bond_atom_site_label_1
_geom_bond_atom_site_label_2
_geom_bond_distance
N2 C11 1.309(2)
N2 C12 1.371(2)
N1 C7 1.395(2)
N1 C6 1.424(3)
N1 C11 1.407(2)
C12 C1 1.425(3)
C12 C5 1.415(3)
C11 C10 1.425(3)
C1 C2 1.370(3)
C1 C13 1.501(3)
C5 C4 1.411(3)
C5 C6 1.443(3)
C6 O1 1.225(2)
F2 C13 1.338(3)
F1 C13 1.334(2)
C10 C9 1.348(3)
C10 H10A 0.9400
C9 C8 1.416(3)
C9 H9A 0.9400
C7 C8 1.335(3)
C7 H7A 0.9400
C8 H8A 0.9400
C4 C3 1.368(3)
C4 H4A 0.9400
F3 C13 1.342(2)
C2 C3 1.393(3)
C2 H2B 0.9400
C3 H3A 0.9400
